data_4106146
loop_
_publ_author_name
'Mois\'es Gul\'ias'
'Alba Collado'
'Beatriz Trillo'
'Fernando L\'opez'
'Enrique O\~nate'
'Miguel A. Esteruelas'
'Jos\'e L. Mascare\~nas'

_publ_section_title
;
 Ruthenium-Catalyzed (2 + 2) Intramolecular Cycloaddition of Allenenes
;
_journal_name_full 'Journal of the American Chemical Society'
_journal_page_first 7660
_journal_page_last 7663
_journal_paper_doi 10.1021/ja200784n
_journal_volume 133
_journal_year 2011
_chemical_compound_source 'synthesis as described'
_chemical_formula_moiety 'C17 H21 N O2 S'
_chemical_formula_sum 'C17 H21 N O2 S'
_chemical_formula_weight 303.42
_chemical_name_common LM1MG50B
_chemical_name_systematic
;
 ?
;
_space_group_IT_number 14
_symmetry_cell_setting monoclinic
_symmetry_Int_Tables_number 14
_symmetry_space_group_name_Hall '-P 2yn'
_symmetry_space_group_name_H-M 'P 1 21/n 1'
_atom_sites_solution_hydrogens geom
_atom_sites_solution_primary direct
_atom_sites_solution_secondary difmap
_audit_creation_date 2010-10-03T20:57:43-00:00
_audit_creation_method 'WinGX routine CIF_UPDATE'
_cell_angle_alpha 90
_cell_angle_beta 108.232(3)
_cell_angle_gamma 90
_cell_formula_units_Z 4
_cell_length_a 13.2099(5)
_cell_length_b 8.1963(4)
_cell_length_c 15.3135(6)
_cell_measurement_reflns_used 2350
_cell_measurement_temperature 100(2)
_cell_measurement_theta_max 25.06
_cell_measurement_theta_min 2.45
_cell_measurement_wavelength 0.71073
_cell_volume 1574.79(12)
_computing_cell_refinement 'APEX2 v2010.1-2 (Bruker AXS, 2010)'
_computing_data_collection 'APEX2 v2010.1-2 (Bruker AXS, 2010)'
_computing_data_reduction 'APEX2 v2010.1-2 (Bruker AXS, 2010)'
_computing_molecular_graphics 'Ortep-3 for Windows (Farrugia, 1997)'
_computing_publication_material 'WinGX publication routines (Farrugia, 1999)'
_computing_structure_refinement 'SHELXL-97 (Sheldrick, 2008)'
_computing_structure_solution 'SIR97 (Altomare et al., 1999)'
_diffrn_ambient_temperature 100(2)
_diffrn_measured_fraction_theta_full 1
_diffrn_measured_fraction_theta_max 1
_diffrn_measurement_device_type 'Bruker X8 kappa APEXII CCD'
_diffrn_measurement_method 'omega and phi scans'
_diffrn_radiation_monochromator graphite
_diffrn_radiation_probe x-ray
_diffrn_radiation_type MoK\a
_diffrn_radiation_wavelength 0.71073
_diffrn_reflns_av_R_equivalents 0.0898
_diffrn_reflns_av_unetI/netI 0.067
_diffrn_reflns_limit_h_max 14
_diffrn_reflns_limit_h_min -15
_diffrn_reflns_limit_k_max 9
_diffrn_reflns_limit_k_min 0
_diffrn_reflns_limit_l_max 18
_diffrn_reflns_limit_l_min 0
_diffrn_reflns_number 22523
_diffrn_reflns_theta_full 25.03
_diffrn_reflns_theta_max 25.03
_diffrn_reflns_theta_min 2.45
_exptl_absorpt_coefficient_mu 0.21
_exptl_absorpt_correction_T_max 0.9513
_exptl_absorpt_correction_T_min 0.7917
_exptl_absorpt_correction_type multi-scan
_exptl_absorpt_process_details 'BRUKER AXS - SADABS'
_exptl_crystal_colour colourless
_exptl_crystal_density_diffrn 1.28
_exptl_crystal_description plate
_exptl_crystal_F_000 648
_exptl_crystal_size_max 0.7
_exptl_crystal_size_mid 0.22
_exptl_crystal_size_min 0.02
_refine_diff_density_max 0.382
_refine_diff_density_min -0.321
_refine_diff_density_rms 0.065
_refine_ls_extinction_method none
_refine_ls_goodness_of_fit_ref 1.029
_refine_ls_hydrogen_treatment constr
_refine_ls_matrix_type full
_refine_ls_number_parameters 192
_refine_ls_number_reflns 2776
_refine_ls_number_restraints 0
_refine_ls_restrained_S_all 1.029
_refine_ls_R_factor_all 0.0988
_refine_ls_R_factor_gt 0.0556
_refine_ls_shift/su_max 0
_refine_ls_shift/su_mean 0
_refine_ls_structure_factor_coef Fsqd
_refine_ls_weighting_details 'calc w=1/[\s^2^(Fo^2^)+(0.0428P)^2^+1.7762P] where P=(Fo^2^+2Fc^2^)/3'
_refine_ls_weighting_scheme calc
_refine_ls_wR_factor_gt 0.1114
_refine_ls_wR_factor_ref 0.1306
_reflns_number_gt 1864
_reflns_number_total 2776
_reflns_threshold_expression >2\s(I)
_cod_data_source_file ja200784n_si_002.cif
_cod_data_source_block lm12mua1n
_cod_original_sg_symbol_H-M 'P 21/n'
_cod_database_code 4106146

loop_
_symmetry_equiv_pos_as_xyz
'x, y, z'
'-x+1/2, y+1/2, -z+1/2'
'-x, -y, -z'
'x-1/2, -y-1/2, z-1/2'

loop_
_atom_site_label
_atom_site_type_symbol
_atom_site_fract_x
_atom_site_fract_y
_atom_site_fract_z
_atom_site_U_iso_or_equiv
_atom_site_adp_type
_atom_site_occupancy
_atom_site_symmetry_multiplicity
_atom_site_calc_flag
_atom_site_refinement_flags
N1 N 0.5728(2) 0.2150(3) 0.38436(17) 0.0221(6) Uani 1 1 d .
C2 C 0.5978(3) 0.2048(4) 0.4851(2) 0.0257(8) Uani 1 1 d .
H2A H 0.5326 0.1865 0.5026 0.031 Uiso 1 1 calc R
H2B H 0.6337 0.3052 0.5156 0.031 Uiso 1 1 calc R
C3 C 0.6713(2) 0.0599(4) 0.5093(2) 0.0245(8) Uani 1 1 d .
H3 H 0.6699 0.0019 0.5664 0.029 Uiso 1 1 calc R
C4 C 0.7861(3) 0.0840(4) 0.5023(2) 0.0301(8) Uani 1 1 d .
H4 H 0.8408 0.0345 0.5565 0.036 Uiso 1 1 calc R
C5 C 0.7555(3) -0.0337(4) 0.4221(2) 0.0300(9) Uani 1 1 d .
C6 C 0.6401(3) -0.0510(4) 0.4216(2) 0.0267(8) Uani 1 1 d .
H6 H 0.6183 -0.1645 0.4315 0.032 Uiso 1 1 calc R
C7 C 0.5571(3) 0.0458(4) 0.3481(2) 0.0252(8) Uani 1 1 d .
H7A H 0.5700 0.0384 0.2879 0.030 Uiso 1 1 calc R
H7B H 0.4841 0.0065 0.3412 0.030 Uiso 1 1 calc R
S8 S 0.49759(6) 0.36094(11) 0.32744(6) 0.0240(2) Uani 1 1 d .
O9 O 0.53598(17) 0.5082(3) 0.37822(15) 0.0278(6) Uani 1 1 d .
O10 O 0.49644(17) 0.3473(3) 0.23386(14) 0.0306(6) Uani 1 1 d .
C11 C 0.3668(2) 0.3272(4) 0.3303(2) 0.0233(8) Uani 1 1 d .
C12 C 0.2898(2) 0.2594(4) 0.2548(2) 0.0256(8) Uani 1 1 d .
H12 H 0.3072 0.2287 0.2014 0.031 Uiso 1 1 calc R
C13 C 0.1876(3) 0.2376(4) 0.2591(2) 0.0289(8) Uani 1 1 d .
H13 H 0.1346 0.1931 0.2074 0.035 Uiso 1 1 calc R
C14 C 0.1604(2) 0.2792(4) 0.3373(2) 0.0268(8) Uani 1 1 d .
C15 C 0.2397(3) 0.3438(4) 0.4119(2) 0.0284(8) Uani 1 1 d .
H15 H 0.2231 0.3712 0.4661 0.034 Uiso 1 1 calc R
C16 C 0.3417(2) 0.3689(4) 0.4091(2) 0.0246(8) Uani 1 1 d .
H16 H 0.3945 0.4143 0.4606 0.030 Uiso 1 1 calc R
C17 C 0.0491(3) 0.2554(4) 0.3414(3) 0.0366(9) Uani 1 1 d .
H17A H 0.0516 0.1933 0.3967 0.055 Uiso 1 1 calc R
H17B H 0.0068 0.1954 0.2868 0.055 Uiso 1 1 calc R
H17C H 0.0162 0.3620 0.3433 0.055 Uiso 1 1 calc R
C18 C 0.8191(3) 0.2523(4) 0.4833(2) 0.0332(9) Uani 1 1 d .
H18 H 0.7715 0.3113 0.4339 0.040 Uiso 1 1 calc R
C19 C 0.9077(3) 0.3236(5) 0.5290(2) 0.0356(9) Uani 1 1 d .
H19A H 0.9575 0.2687 0.5788 0.043 Uiso 1 1 calc R
H19B H 0.9228 0.4306 0.5127 0.043 Uiso 1 1 calc R
C20 C 0.8095(3) -0.1021(5) 0.3724(3) 0.0464(11) Uani 1 1 d .
H20 H 0.8816 -0.0700 0.3843 0.056 Uiso 1 1 calc R
C21 C 0.7654(3) -0.2263(6) 0.2989(3) 0.0613(14) Uani 1 1 d .
H21A H 0.6926 -0.2546 0.2968 0.092 Uiso 1 1 calc R
H21B H 0.8101 -0.3243 0.3123 0.092 Uiso 1 1 calc R
H21C H 0.7645 -0.1813 0.2394 0.092 Uiso 1 1 calc R

loop_
_atom_site_aniso_label
_atom_site_aniso_U_11
_atom_site_aniso_U_22
_atom_site_aniso_U_33
_atom_site_aniso_U_23
_atom_site_aniso_U_13
_atom_site_aniso_U_12
N1 0.0260(15) 0.0172(16) 0.0214(15) 0.0017(12) 0.0051(12) 0.0042(12)
C2 0.0305(19) 0.0208(19) 0.0233(19) 0.0002(15) 0.0045(15) 0.0002(15)
C3 0.0290(18) 0.0217(19) 0.0230(18) 0.0038(15) 0.0084(15) 0.0035(15)
C4 0.0291(19) 0.026(2) 0.034(2) 0.0044(16) 0.0087(16) 0.0027(16)
C5 0.0239(18) 0.034(2) 0.034(2) 0.0092(17) 0.0122(16) 0.0060(16)
C6 0.0299(19) 0.022(2) 0.030(2) 0.0029(16) 0.0129(16) 0.0051(16)
C7 0.0257(18) 0.022(2) 0.0303(19) -0.0031(16) 0.0119(15) 0.0001(15)
S8 0.0246(4) 0.0214(5) 0.0239(5) 0.0024(4) 0.0043(3) -0.0013(4)
O9 0.0308(13) 0.0170(13) 0.0301(14) -0.0009(11) 0.0013(10) -0.0034(10)
O10 0.0317(13) 0.0367(15) 0.0235(13) 0.0048(11) 0.0087(10) -0.0023(12)
C11 0.0231(17) 0.0163(19) 0.0271(19) 0.0008(15) 0.0030(14) 0.0018(14)
C12 0.0318(19) 0.0179(19) 0.0249(19) 0.0008(15) 0.0060(16) -0.0002(15)
C13 0.0275(18) 0.021(2) 0.032(2) 0.0006(16) 0.0010(16) -0.0018(16)
C14 0.0252(18) 0.0130(18) 0.040(2) 0.0057(16) 0.0068(16) 0.0053(15)
C15 0.034(2) 0.0170(19) 0.034(2) 0.0021(16) 0.0112(16) 0.0066(16)
C16 0.0254(17) 0.0198(19) 0.0244(18) -0.0008(15) 0.0016(14) 0.0036(15)
C17 0.0268(19) 0.031(2) 0.051(2) 0.0050(19) 0.0106(17) 0.0053(17)
C18 0.035(2) 0.028(2) 0.037(2) 0.0037(17) 0.0130(18) -0.0002(18)
C19 0.032(2) 0.035(2) 0.041(2) 0.0036(18) 0.0123(18) -0.0009(18)
C20 0.034(2) 0.053(3) 0.056(3) -0.014(2) 0.020(2) -0.002(2)
C21 0.042(2) 0.086(4) 0.058(3) -0.030(3) 0.019(2) -0.007(2)

loop_
_atom_type_symbol
_atom_type_description
_atom_type_scat_dispersion_real
_atom_type_scat_dispersion_imag
_atom_type_scat_source
C C 0.0033 0.0016 'International Tables Vol C Tables 4.2.6.8 and 6.1.1.4'
H H 0 0 'International Tables Vol C Tables 4.2.6.8 and 6.1.1.4'
N N 0.0061 0.0033 'International Tables Vol C Tables 4.2.6.8 and 6.1.1.4'
O O 0.0106 0.006 'International Tables Vol C Tables 4.2.6.8 and 6.1.1.4'
S S 0.1246 0.1234 'International Tables Vol C Tables 4.2.6.8 and 6.1.1.4'

loop_
_geom_angle_atom_site_label_1
_geom_angle_atom_site_label_2
_geom_angle_atom_site_label_3
_geom_angle
C2 N1 C7 107.3(2)
C2 N1 S8 120.2(2)
C7 N1 S8 119.8(2)
N1 C2 C3 102.6(2)
N1 C2 H2A 111.3
C3 C2 H2A 111.3
N1 C2 H2B 111.3
C3 C2 H2B 111.3
H2A C2 H2B 109.2
C2 C3 C4 116.6(3)
C2 C3 C6 105.7(3)
C4 C3 C6 90.8(2)
C2 C3 H3 113.7
C4 C3 H3 113.7
C6 C3 H3 113.7
C18 C4 C5 116.6(3)
C18 C4 C3 118.4(3)
C5 C4 C3 87.5(2)
C18 C4 H4 110.8
C5 C4 H4 110.8
C3 C4 H4 110.8
C20 C5 C4 133.1(3)
C20 C5 C6 132.6(3)
C4 C5 C6 94.3(2)
C7 C6 C5 116.2(3)
C7 C6 C3 105.5(3)
C5 C6 C3 87.0(2)
C7 C6 H6 114.9
C5 C6 H6 114.9
C3 C6 H6 114.9
N1 C7 C6 103.0(3)
N1 C7 H7A 111.2
C6 C7 H7A 111.2
N1 C7 H7B 111.2
C6 C7 H7B 111.2
H7A C7 H7B 109.1
O10 S8 O9 119.84(14)
O10 S8 N1 107.03(14)
O9 S8 N1 105.95(13)
O10 S8 C11 107.98(14)
O9 S8 C11 107.48(14)
N1 S8 C11 108.08(14)
C16 C11 C12 120.5(3)
C16 C11 S8 119.0(2)
C12 C11 S8 120.5(2)
C13 C12 C11 118.8(3)
C13 C12 H12 120.6
C11 C12 H12 120.6
C12 C13 C14 121.7(3)
C12 C13 H13 119.1
C14 C13 H13 119.1
C15 C14 C13 117.9(3)
C15 C14 C17 120.7(3)
C13 C14 C17 121.4(3)
C16 C15 C14 121.7(3)
C16 C15 H15 119.2
C14 C15 H15 119.2
C15 C16 C11 119.4(3)
C15 C16 H16 120.3
C11 C16 H16 120.3
C14 C17 H17A 109.5
C14 C17 H17B 109.5
H17A C17 H17B 109.5
C14 C17 H17C 109.5
H17A C17 H17C 109.5
H17B C17 H17C 109.5
C19 C18 C4 125.1(3)
C19 C18 H18 117.5
C4 C18 H18 117.5
C18 C19 H19A 120.0
C18 C19 H19B 120.0
H19A C19 H19B 120.0
C5 C20 C21 124.7(4)
C5 C20 H20 117.6
C21 C20 H20 117.6
C20 C21 H21A 109.5
C20 C21 H21B 109.5
H21A C21 H21B 109.5
C20 C21 H21C 109.5
H21A C21 H21C 109.5
H21B C21 H21C 109.5

loop_
_geom_bond_atom_site_label_1
_geom_bond_atom_site_label_2
_geom_bond_distance
N1 C2 1.476(4)
N1 C7 1.484(4)
N1 S8 1.623(3)
C2 C3 1.506(4)
C2 H2A 0.9900
C2 H2B 0.9900
C3 C4 1.566(4)
C3 C6 1.566(4)
C3 H3 1.0000
C4 C18 1.503(5)
C4 C5 1.514(5)
C4 H4 1.0000
C5 C20 1.319(5)
C5 C6 1.528(4)
C6 C7 1.526(4)
C6 H6 1.0000
C7 H7A 0.9900
C7 H7B 0.9900
S8 O10 1.433(2)
S8 O9 1.439(2)
S8 C11 1.764(3)
C11 C16 1.391(4)
C11 C12 1.394(4)
C12 C13 1.383(4)
C12 H12 0.9500
C13 C14 1.397(5)
C13 H13 0.9500
C14 C15 1.390(5)
C14 C17 1.504(4)
C15 C16 1.377(4)
C15 H15 0.9500
C16 H16 0.9500
C17 H17A 0.9800
C17 H17B 0.9800
C17 H17C 0.9800
C18 C19 1.300(5)
C18 H18 0.9500
C19 H19A 0.9500
C19 H19B 0.9500
C20 C21 1.494(5)
C20 H20 0.9500
C21 H21A 0.9800
C21 H21B 0.9800
C21 H21C 0.9800

loop_
_geom_torsion_atom_site_label_1
_geom_torsion_atom_site_label_2
_geom_torsion_atom_site_label_3
_geom_torsion_atom_site_label_4
_geom_torsion
C7 N1 C2 C3 40.7(3)
S8 N1 C2 C3 -177.7(2)
N1 C2 C3 C4 71.9(3)
N1 C2 C3 C6 -27.2(3)
C2 C3 C4 C18 7.1(4)
C6 C3 C4 C18 115.1(3)
C2 C3 C4 C5 -112.0(3)
C6 C3 C4 C5 -3.9(2)
C18 C4 C5 C20 65.6(5)
C3 C4 C5 C20 -173.7(4)
C18 C4 C5 C6 -116.6(3)
C3 C4 C5 C6 4.0(3)
C20 C5 C6 C7 -80.5(5)
C4 C5 C6 C7 101.7(3)
C20 C5 C6 C3 173.7(4)
C4 C5 C6 C3 -4.0(3)
C2 C3 C6 C7 5.5(3)
C4 C3 C6 C7 -112.5(3)
C2 C3 C6 C5 121.9(3)
C4 C3 C6 C5 3.9(2)
C2 N1 C7 C6 -37.1(3)
S8 N1 C7 C6 -178.81(19)
C5 C6 C7 N1 -76.1(3)
C3 C6 C7 N1 18.3(3)
C2 N1 S8 O10 174.6(2)
C7 N1 S8 O10 -48.5(3)
C2 N1 S8 O9 45.6(3)
C7 N1 S8 O9 -177.5(2)
C2 N1 S8 C11 -69.3(3)
C7 N1 S8 C11 67.6(3)
O10 S8 C11 C16 -165.9(3)
O9 S8 C11 C16 -35.3(3)
N1 S8 C11 C16 78.7(3)
O10 S8 C11 C12 14.3(3)
O9 S8 C11 C12 144.9(3)
N1 S8 C11 C12 -101.2(3)
C16 C11 C12 C13 1.3(5)
S8 C11 C12 C13 -178.8(2)
C11 C12 C13 C14 -1.0(5)
C12 C13 C14 C15 -0.1(5)
C12 C13 C14 C17 179.9(3)
C13 C14 C15 C16 1.0(5)
C17 C14 C15 C16 -179.0(3)
C14 C15 C16 C11 -0.7(5)
C12 C11 C16 C15 -0.5(5)
S8 C11 C16 C15 179.7(3)
C5 C4 C18 C19 -126.3(4)
C3 C4 C18 C19 131.3(4)
C4 C5 C20 C21 175.4(4)
C6 C5 C20 C21 -1.5(7)
